data_4126943
loop_
_publ_author_name
'Liu, Liu Leo'
'Zhou, Jiliang'
'Cao, Levy L.'
'Andrews, Ryan'
'Falconer, Rosalyn L.'
'Russell, Christopher A.'
'Stephan, Douglas W.'

_publ_section_title
;
 A Transient Vinylphosphinidene via a Phosphirene-Phosphinidene
 Rearrangement.
;
_journal_name_full 'Journal of the American Chemical Society'
_journal_paper_doi 10.1021/jacs.7b11791
_journal_year 2017
_chemical_formula_sum 'C42 H45 Cl4 N2 O4 P'
_chemical_formula_weight 814.57
_space_group_crystal_system triclinic
_space_group_IT_number 2
_space_group_name_Hall '-P 1'
_space_group_name_H-M_alt 'P -1'
_symmetry_space_group_name_Hall '-P 1'
_symmetry_space_group_name_H-M 'P -1'
_atom_sites_solution_hydrogens geom
_audit_creation_method SHELXL-2014/7
_cell_angle_alpha 77.489(11)
_cell_angle_beta 75.254(9)
_cell_angle_gamma 85.778(10)
_cell_formula_units_Z 2
_cell_length_a 9.814(3)
_cell_length_b 12.140(5)
_cell_length_c 17.306(6)
_cell_measurement_reflns_used 3342
_cell_measurement_temperature 150(2)
_cell_measurement_theta_max 25.41
_cell_measurement_theta_min 2.72
_cell_volume 1946.2(12)
_computing_cell_refinement 'Bruker SAINT'
_computing_data_collection 'Bruker APEX2'
_computing_data_reduction 'Bruker SAINT'
_computing_molecular_graphics 'Ortep 3'
_computing_structure_refinement 'SHELXL-2014/7 (Sheldrick, 2014)'
_computing_structure_solution 'SHELXT-2014/4 (Sheldrick, 2015)'
_diffrn_ambient_temperature 150(2)
_diffrn_measured_fraction_theta_full 0.994
_diffrn_measured_fraction_theta_max 0.993
_diffrn_measurement_device_type 'Bruker APEX-II CCD'
_diffrn_measurement_method '\f and \w scans'
_diffrn_radiation_type MoK\a
_diffrn_radiation_wavelength 0.71073
_diffrn_reflns_av_R_equivalents 0.1404
_diffrn_reflns_av_unetI/netI 0.1678
_diffrn_reflns_Laue_measured_fraction_full 0.994
_diffrn_reflns_Laue_measured_fraction_max 0.993
_diffrn_reflns_limit_h_max 11
_diffrn_reflns_limit_h_min -9
_diffrn_reflns_limit_k_max 14
_diffrn_reflns_limit_k_min -14
_diffrn_reflns_limit_l_max 20
_diffrn_reflns_limit_l_min -20
_diffrn_reflns_number 30878
_diffrn_reflns_point_group_measured_fraction_full 0.994
_diffrn_reflns_point_group_measured_fraction_max 0.993
_diffrn_reflns_theta_full 25.242
_diffrn_reflns_theta_max 25.350
_diffrn_reflns_theta_min 2.201
_exptl_absorpt_coefficient_mu 0.391
_exptl_absorpt_correction_T_max 0.7452
_exptl_absorpt_correction_T_min 0.4817
_exptl_absorpt_correction_type multi-scan
_exptl_absorpt_process_details
;
multi-scan from symmetry-related measurements
Sortav (Blessing 1995)
;
_exptl_crystal_colour yellow
_exptl_crystal_density_diffrn 1.390
_exptl_crystal_description blcok
_exptl_crystal_F_000 852
_exptl_crystal_size_max 0.08
_exptl_crystal_size_mid 0.06
_exptl_crystal_size_min 0.05
_refine_diff_density_max 0.734
_refine_diff_density_min -0.662
_refine_diff_density_rms 0.127
_refine_ls_extinction_method none
_refine_ls_goodness_of_fit_ref 1.022
_refine_ls_hydrogen_treatment constr
_refine_ls_matrix_type full
_refine_ls_number_parameters 479
_refine_ls_number_reflns 7093
_refine_ls_number_restraints 0
_refine_ls_restrained_S_all 1.022
_refine_ls_R_factor_all 0.1909
_refine_ls_R_factor_gt 0.0928
_refine_ls_shift/su_max 0.000
_refine_ls_shift/su_mean 0.000
_refine_ls_structure_factor_coef Fsqd
_refine_ls_weighting_details 'w=1/[\s^2^(Fo^2^)+(0.1379P)^2^+3.6421P] where P=(Fo^2^+2Fc^2^)/3'
_refine_ls_weighting_scheme calc
_refine_ls_wR_factor_gt 0.2224
_refine_ls_wR_factor_ref 0.2781
_reflns_Friedel_coverage 0.000
_reflns_number_gt 3617
_reflns_number_total 7093
_reflns_threshold_expression 'I > 2\s(I)'
_cod_data_source_file ja7b11791_si_002.cif
_cod_data_source_block 3
_cod_database_code 4126943
_shelx_shelxl_version_number 2014/7
_shelx_space_group_comment
;
The symmetry employed for this shelxl refinement is uniquely defined
by the following loop, which should always be used as a source of
symmetry information in preference to the above space-group names.
They are only intended as comments.
;

loop_
_space_group_symop_operation_xyz
'x, y, z'
'-x, -y, -z'

loop_
_atom_site_label
_atom_site_type_symbol
_atom_site_fract_x
_atom_site_fract_y
_atom_site_fract_z
_atom_site_U_iso_or_equiv
_atom_site_adp_type
_atom_site_occupancy
_atom_site_site_symmetry_order
_atom_site_calc_flag
_atom_site_refinement_flags_posn
_atom_site_refinement_flags_adp
Cl1 Cl 0.63819(19) 0.81817(16) 0.37124(12) 0.0328(5) Uani 1 1 d . .
Cl4 Cl 0.22302(18) 0.46515(16) 0.61428(12) 0.0307(5) Uani 1 1 d . .
P1 P 0.57506(19) 0.67751(16) 0.65439(12) 0.0226(5) Uani 1 1 d . .
Cl3 Cl 0.2096(2) 0.53011(18) 0.43018(13) 0.0387(6) Uani 1 1 d . .
Cl2 Cl 0.4245(2) 0.70142(19) 0.30677(12) 0.0402(6) Uani 1 1 d . .
O4 O 0.5937(5) 0.7461(4) 0.5554(3) 0.0264(12) Uani 1 1 d . .
O3 O 0.4421(5) 0.5985(4) 0.6490(3) 0.0235(12) Uani 1 1 d . .
O1 O 0.5549(5) 0.7819(4) 0.9822(3) 0.0301(13) Uani 1 1 d . .
O2 O 0.8890(5) 0.9011(5) 0.7538(3) 0.0379(14) Uani 1 1 d . .
N1 N 0.5053(6) 0.7739(5) 0.8616(3) 0.0197(13) Uani 1 1 d . .
N2 N 0.6993(5) 0.8144(5) 0.7450(3) 0.0207(14) Uani 1 1 d . .
C31 C 0.5138(7) 0.6978(6) 0.5176(4) 0.0221(16) Uani 1 1 d . .
C33 C 0.4216(8) 0.6704(6) 0.4099(4) 0.0267(18) Uani 1 1 d . .
C35 C 0.3309(7) 0.5642(6) 0.5452(5) 0.0234(17) Uani 1 1 d . .
C21 C 0.8331(7) 0.9210(7) 0.5212(5) 0.0282(19) Uani 1 1 d . .
H21A H 0.8177 0.9839 0.4807 0.034 Uiso 1 1 calc R U
C32 C 0.5186(7) 0.7246(6) 0.4372(4) 0.0233(17) Uani 1 1 d . .
C22 C 0.7569(7) 0.9140(6) 0.6008(5) 0.0268(18) Uani 1 1 d . .
C2 C 0.5546(7) 0.7844(6) 0.7764(4) 0.0209(16) Uani 1 1 d . .
C34 C 0.3314(7) 0.5933(6) 0.4629(5) 0.0242(17) Uani 1 1 d . .
C26 C 0.3142(7) 0.7928(6) 0.7347(4) 0.0224(17) Uani 1 1 d . .
C13 C 0.4381(7) 0.5752(6) 0.9045(4) 0.0227(17) Uani 1 1 d . .
C28 C 0.2152(7) 0.6949(6) 0.7771(5) 0.0249(17) Uani 1 1 d . .
H28A H 0.2418 0.6321 0.7486 0.037 Uiso 1 1 calc R U
H28B H 0.2220 0.6700 0.8338 0.037 Uiso 1 1 calc R U
H28C H 0.1182 0.7195 0.7762 0.037 Uiso 1 1 calc R U
C12 C 0.3435(7) 0.4931(6) 0.9527(4) 0.0239(17) Uani 1 1 d . .
H12A H 0.3656 0.4163 0.9502 0.029 Uiso 1 1 calc R U
C18 C 0.8762(7) 0.7367(6) 0.6405(5) 0.0255(18) Uani 1 1 d . .
C3 C 0.5806(7) 0.8149(6) 0.9094(5) 0.0234(17) Uani 1 1 d . .
C20 C 0.9320(7) 0.8383(7) 0.4986(5) 0.0289(19) Uani 1 1 d . .
C17 C 0.7713(6) 0.8197(6) 0.6599(4) 0.0211(16) Uani 1 1 d . .
C1 C 0.4758(7) 0.7626(5) 0.7256(4) 0.0188(16) Uani 1 1 d . .
C27 C 0.2741(8) 0.8904(6) 0.7784(5) 0.0298(18) Uani 1 1 d . .
H27A H 0.3381 0.9529 0.7509 0.045 Uiso 1 1 calc R U
H27B H 0.1772 0.9153 0.7775 0.045 Uiso 1 1 calc R U
H27C H 0.2810 0.8659 0.8351 0.045 Uiso 1 1 calc R U
C10 C 0.1937(7) 0.6303(6) 1.0098(4) 0.0235(17) Uani 1 1 d . .
H10A H 0.1099 0.6494 1.0464 0.028 Uiso 1 1 calc R U
C11 C 0.2180(7) 0.5195(6) 1.0045(4) 0.0258(18) Uani 1 1 d . .
C30 C 0.4276(7) 0.6161(6) 0.5717(4) 0.0243(17) Uani 1 1 d . .
C9 C 0.2840(7) 0.7157(6) 0.9651(4) 0.0257(17) Uani 1 1 d . .
C4 C 0.6851(7) 0.9035(6) 0.8630(5) 0.0264(17) Uani 1 1 d . .
C8 C 0.4070(7) 0.6870(6) 0.9088(4) 0.0218(17) Uani 1 1 d . .
C15 C 0.5739(7) 0.5347(6) 0.8542(5) 0.0270(18) Uani 1 1 d . .
H15A H 0.5723 0.4526 0.8607 0.041 Uiso 1 1 calc R U
H15B H 0.5842 0.5704 0.7966 0.041 Uiso 1 1 calc R U
H15C H 0.6535 0.5549 0.8727 0.041 Uiso 1 1 calc R U
C5 C 0.7686(7) 0.8730(6) 0.7848(5) 0.0269(18) Uani 1 1 d . .
C19 C 0.9514(7) 0.7490(7) 0.5596(5) 0.0311(19) Uani 1 1 d . .
H19A H 1.0200 0.6927 0.5454 0.037 Uiso 1 1 calc R U
C29 C 0.2921(7) 0.8379(6) 0.6487(5) 0.0294(18) Uani 1 1 d . .
H29A H 0.3164 0.7784 0.6169 0.044 Uiso 1 1 calc R U
H29B H 0.1932 0.8611 0.6527 0.044 Uiso 1 1 calc R U
H29C H 0.3526 0.9028 0.6217 0.044 Uiso 1 1 calc R U
C23 C 0.9016(8) 0.6389(6) 0.7033(5) 0.0321(19) Uani 1 1 d . .
H23A H 0.8390 0.6448 0.7563 0.048 Uiso 1 1 calc R U
H23B H 0.8826 0.5690 0.6885 0.048 Uiso 1 1 calc R U
H23C H 0.9999 0.6380 0.7065 0.048 Uiso 1 1 calc R U
C24 C 0.6540(8) 1.0078(6) 0.6223(5) 0.036(2) Uani 1 1 d . .
H24A H 0.6086 0.9904 0.6808 0.054 Uiso 1 1 calc R U
H24B H 0.7043 1.0789 0.6089 0.054 Uiso 1 1 calc R U
H24C H 0.5821 1.0151 0.5911 0.054 Uiso 1 1 calc R U
C36 C 0.0162(8) 0.2718(7) 0.7998(5) 0.037(2) Uani 1 1 d . .
C6 C 0.6045(9) 1.0163(6) 0.8423(5) 0.039(2) Uani 1 1 d . .
H6A H 0.6720 1.0754 0.8118 0.059 Uiso 1 1 calc R U
H6B H 0.5403 1.0072 0.8092 0.059 Uiso 1 1 calc R U
H6C H 0.5502 1.0377 0.8930 0.059 Uiso 1 1 calc R U
C25 C 1.0090(8) 0.8459(8) 0.4114(5) 0.041(2) Uani 1 1 d . .
H25A H 0.9803 0.9154 0.3781 0.062 Uiso 1 1 calc R U
H25B H 1.1107 0.8465 0.4064 0.062 Uiso 1 1 calc R U
H25C H 0.9867 0.7806 0.3923 0.062 Uiso 1 1 calc R U
C37 C 0.0837(9) 0.3640(7) 0.8051(5) 0.039(2) Uani 1 1 d . .
H37A H 0.0477 0.4378 0.7884 0.047 Uiso 1 1 calc R U
C14 C 0.2563(8) 0.8313(7) 0.9841(5) 0.034(2) Uani 1 1 d . .
H14A H 0.3287 0.8827 0.9475 0.051 Uiso 1 1 calc R U
H14B H 0.1633 0.8589 0.9764 0.051 Uiso 1 1 calc R U
H14C H 0.2586 0.8278 1.0409 0.051 Uiso 1 1 calc R U
C41 C 0.0716(9) 0.1661(8) 0.8232(5) 0.044(2) Uani 1 1 d . .
H41A H 0.0283 0.1014 0.8182 0.053 Uiso 1 1 calc R U
C16 C 0.1198(9) 0.4289(7) 1.0549(5) 0.040(2) Uani 1 1 d . .
H16A H 0.0329 0.4630 1.0830 0.060 Uiso 1 1 calc R U
H16B H 0.1643 0.3808 1.0952 0.060 Uiso 1 1 calc R U
H16C H 0.0976 0.3833 1.0195 0.060 Uiso 1 1 calc R U
C38 C 0.2026(9) 0.3505(8) 0.8342(5) 0.044(2) Uani 1 1 d . .
H38A H 0.2488 0.4153 0.8365 0.052 Uiso 1 1 calc R U
C40 C 0.1913(10) 0.1532(8) 0.8544(6) 0.051(2) Uani 1 1 d . .
H40A H 0.2278 0.0799 0.8718 0.061 Uiso 1 1 calc R U
C7 C 0.7837(8) 0.9167(7) 0.9167(5) 0.039(2) Uani 1 1 d . .
H7A H 0.8529 0.9748 0.8868 0.058 Uiso 1 1 calc R U
H7B H 0.7282 0.9390 0.9668 0.058 Uiso 1 1 calc R U
H7C H 0.8328 0.8448 0.9309 0.058 Uiso 1 1 calc R U
C39 C 0.2558(9) 0.2464(9) 0.8599(5) 0.049(2) Uani 1 1 d . .
H39A H 0.3368 0.2384 0.8813 0.059 Uiso 1 1 calc R U
C42 C -0.1174(9) 0.2855(10) 0.7701(6) 0.062(3) Uani 1 1 d . .
H42A H -0.1502 0.2110 0.7704 0.092 Uiso 1 1 calc R U
H42B H -0.1901 0.3233 0.8063 0.092 Uiso 1 1 calc R U
H42C H -0.0986 0.3309 0.7145 0.092 Uiso 1 1 calc R U

loop_
_atom_site_aniso_label
_atom_site_aniso_U_11
_atom_site_aniso_U_22
_atom_site_aniso_U_33
_atom_site_aniso_U_23
_atom_site_aniso_U_13
_atom_site_aniso_U_12
Cl1 0.0316(10) 0.0299(11) 0.0314(11) 0.0041(9) -0.0071(8) 0.0010(8)
Cl4 0.0243(9) 0.0285(11) 0.0390(12) -0.0071(9) -0.0068(8) -0.0022(8)
P1 0.0213(10) 0.0217(11) 0.0265(11) -0.0028(9) -0.0109(8) 0.0000(8)
Cl3 0.0351(11) 0.0446(13) 0.0471(13) -0.0186(10) -0.0225(10) 0.0020(9)
Cl2 0.0461(12) 0.0491(14) 0.0287(12) -0.0058(10) -0.0187(9) 0.0066(10)
O4 0.024(3) 0.028(3) 0.029(3) -0.002(2) -0.010(2) -0.008(2)
O3 0.022(3) 0.023(3) 0.027(3) -0.002(2) -0.012(2) -0.003(2)
O1 0.033(3) 0.035(3) 0.028(3) -0.005(3) -0.017(2) -0.009(2)
O2 0.028(3) 0.047(4) 0.044(4) -0.012(3) -0.013(3) -0.010(3)
N1 0.021(3) 0.018(3) 0.022(3) -0.003(3) -0.010(3) 0.003(2)
N2 0.014(3) 0.025(3) 0.023(3) 0.000(3) -0.009(3) -0.002(2)
C31 0.022(4) 0.019(4) 0.029(4) -0.006(3) -0.009(3) -0.001(3)
C33 0.037(4) 0.022(4) 0.023(4) -0.006(3) -0.013(3) 0.011(3)
C35 0.022(4) 0.017(4) 0.034(5) -0.006(3) -0.012(3) 0.006(3)
C21 0.020(4) 0.036(5) 0.026(4) 0.008(4) -0.011(3) -0.008(3)
C32 0.027(4) 0.016(4) 0.026(4) 0.002(3) -0.011(3) 0.003(3)
C22 0.026(4) 0.018(4) 0.035(5) 0.003(4) -0.012(3) -0.006(3)
C2 0.017(3) 0.015(4) 0.030(4) 0.004(3) -0.013(3) 0.005(3)
C34 0.026(4) 0.021(4) 0.031(4) -0.007(3) -0.018(3) 0.006(3)
C26 0.021(4) 0.017(4) 0.032(4) -0.004(3) -0.015(3) 0.005(3)
C13 0.023(4) 0.024(4) 0.026(4) -0.002(3) -0.017(3) -0.003(3)
C28 0.011(3) 0.033(5) 0.035(4) -0.007(4) -0.013(3) 0.000(3)
C12 0.033(4) 0.018(4) 0.024(4) -0.002(3) -0.016(3) -0.002(3)
C18 0.015(4) 0.029(4) 0.034(5) 0.001(4) -0.014(3) -0.002(3)
C3 0.019(4) 0.020(4) 0.033(5) -0.004(4) -0.012(3) 0.000(3)
C20 0.017(4) 0.032(5) 0.038(5) -0.005(4) -0.009(3) -0.004(3)
C17 0.010(3) 0.023(4) 0.032(4) -0.008(3) -0.008(3) 0.002(3)
C1 0.018(3) 0.010(4) 0.023(4) 0.005(3) -0.003(3) 0.001(3)
C27 0.027(4) 0.025(4) 0.040(5) -0.009(4) -0.013(4) 0.005(3)
C10 0.019(4) 0.030(5) 0.021(4) -0.001(3) -0.006(3) -0.002(3)
C11 0.027(4) 0.030(5) 0.023(4) 0.002(3) -0.015(3) -0.007(3)
C30 0.024(4) 0.025(4) 0.025(4) -0.004(3) -0.011(3) 0.006(3)
C9 0.026(4) 0.027(4) 0.026(4) -0.003(3) -0.012(3) -0.001(3)
C4 0.029(4) 0.022(4) 0.031(4) -0.003(3) -0.013(3) -0.003(3)
C8 0.028(4) 0.016(4) 0.025(4) 0.000(3) -0.014(3) -0.003(3)
C15 0.029(4) 0.020(4) 0.032(5) -0.002(3) -0.011(3) 0.000(3)
C5 0.016(4) 0.029(5) 0.034(5) 0.006(4) -0.011(3) -0.004(3)
C19 0.020(4) 0.031(5) 0.043(5) -0.006(4) -0.011(4) 0.006(3)
C29 0.023(4) 0.030(5) 0.040(5) -0.008(4) -0.019(3) 0.006(3)
C23 0.026(4) 0.033(5) 0.040(5) -0.004(4) -0.016(4) 0.006(3)
C24 0.034(4) 0.021(4) 0.045(5) 0.006(4) -0.007(4) 0.003(3)
C36 0.040(5) 0.040(6) 0.024(5) 0.001(4) -0.002(4) 0.000(4)
C6 0.050(5) 0.024(5) 0.045(5) -0.011(4) -0.008(4) -0.004(4)
C25 0.037(5) 0.056(6) 0.031(5) -0.009(4) -0.006(4) -0.013(4)
C37 0.051(5) 0.034(5) 0.033(5) -0.007(4) -0.012(4) -0.005(4)
C14 0.035(4) 0.035(5) 0.028(5) -0.006(4) -0.001(4) 0.003(4)
C41 0.056(6) 0.038(6) 0.036(5) -0.008(4) -0.001(4) -0.019(5)
C16 0.042(5) 0.040(5) 0.040(5) 0.001(4) -0.016(4) -0.010(4)
C38 0.050(6) 0.042(6) 0.044(6) -0.012(5) -0.020(5) 0.000(4)
C40 0.056(6) 0.042(6) 0.049(6) -0.002(5) -0.012(5) 0.008(5)
C7 0.043(5) 0.040(5) 0.039(5) -0.007(4) -0.017(4) -0.019(4)
C39 0.044(5) 0.065(7) 0.043(6) -0.017(5) -0.017(4) 0.003(5)
C42 0.032(5) 0.098(9) 0.058(7) -0.015(6) -0.019(5) 0.001(5)

loop_
_atom_type_symbol
_atom_type_description
_atom_type_scat_dispersion_real
_atom_type_scat_dispersion_imag
_atom_type_scat_source
C C 0.0033 0.0016 'International Tables Vol C Tables 4.2.6.8 and 6.1.1.4'
H H 0.0000 0.0000 'International Tables Vol C Tables 4.2.6.8 and 6.1.1.4'
N N 0.0061 0.0033 'International Tables Vol C Tables 4.2.6.8 and 6.1.1.4'
O O 0.0106 0.0060 'International Tables Vol C Tables 4.2.6.8 and 6.1.1.4'
P P 0.1023 0.0942 'International Tables Vol C Tables 4.2.6.8 and 6.1.1.4'
Cl Cl 0.1484 0.1585 'International Tables Vol C Tables 4.2.6.8 and 6.1.1.4'

loop_
_geom_angle_atom_site_label_1
_geom_angle_atom_site_label_2
_geom_angle_atom_site_label_3
_geom_angle
O4 P1 O3 91.3(2)
O4 P1 C1 111.8(3)
O3 P1 C1 99.7(3)
C31 O4 P1 111.2(4)
C30 O3 P1 110.7(4)
C2 N1 C3 122.8(6)
C2 N1 C8 120.3(6)
C3 N1 C8 113.1(5)
C5 N2 C2 122.2(6)
C5 N2 C17 113.0(5)
C2 N2 C17 122.0(5)
C32 C31 O4 125.1(6)
C32 C31 C30 123.2(7)
O4 C31 C30 111.7(6)
C34 C33 C32 120.6(7)
C34 C33 Cl2 120.6(6)
C32 C33 Cl2 118.7(5)
C34 C35 C30 117.8(6)
C34 C35 Cl4 123.6(5)
C30 C35 Cl4 118.5(6)
C22 C21 C20 121.8(7)
C22 C21 H21A 119.1
C20 C21 H21A 119.1
C31 C32 C33 117.0(6)
C31 C32 Cl1 121.1(6)
C33 C32 Cl1 121.8(6)
C21 C22 C17 120.0(7)
C21 C22 C24 119.4(7)
C17 C22 C24 120.5(7)
C1 C2 N1 124.8(6)
C1 C2 N2 120.8(6)
N1 C2 N2 114.3(6)
C33 C34 C35 121.6(6)
C33 C34 Cl3 120.7(6)
C35 C34 Cl3 117.7(5)
C27 C26 C28 109.9(6)
C27 C26 C29 105.2(6)
C28 C26 C29 108.8(6)
C27 C26 C1 109.8(6)
C28 C26 C1 115.0(5)
C29 C26 C1 107.6(6)
C8 C13 C12 118.9(7)
C8 C13 C15 124.0(6)
C12 C13 C15 116.9(6)
C26 C28 H28A 109.5
C26 C28 H28B 109.5
H28A C28 H28B 109.5
C26 C28 H28C 109.5
H28A C28 H28C 109.5
H28B C28 H28C 109.5
C11 C12 C13 122.3(7)
C11 C12 H12A 118.8
C13 C12 H12A 118.8
C19 C18 C17 117.3(7)
C19 C18 C23 121.3(7)
C17 C18 C23 121.4(7)
O1 C3 N1 120.7(6)
O1 C3 C4 124.2(7)
N1 C3 C4 115.0(6)
C19 C20 C21 117.0(7)
C19 C20 C25 122.4(7)
C21 C20 C25 120.6(7)
C22 C17 C18 119.8(7)
C22 C17 N2 120.7(6)
C18 C17 N2 118.4(6)
C2 C1 C26 124.8(6)
C2 C1 P1 111.7(5)
C26 C1 P1 123.0(5)
C26 C27 H27A 109.5
C26 C27 H27B 109.5
H27A C27 H27B 109.5
C26 C27 H27C 109.5
H27A C27 H27C 109.5
H27B C27 H27C 109.5
C11 C10 C9 123.7(7)
C11 C10 H10A 118.1
C9 C10 H10A 118.1
C10 C11 C12 117.0(6)
C10 C11 C16 122.4(7)
C12 C11 C16 120.5(7)
O3 C30 C31 114.3(6)
O3 C30 C35 126.0(6)
C31 C30 C35 119.6(7)
C10 C9 C8 117.8(7)
C10 C9 C14 118.8(7)
C8 C9 C14 123.0(6)
C3 C4 C5 110.8(6)
C3 C4 C7 108.8(6)
C5 C4 C7 110.3(6)
C3 C4 C6 108.6(6)
C5 C4 C6 108.6(6)
C7 C4 C6 109.6(7)
C13 C8 C9 120.0(6)
C13 C8 N1 120.3(6)
C9 C8 N1 119.5(6)
C13 C15 H15A 109.5
C13 C15 H15B 109.5
H15A C15 H15B 109.5
C13 C15 H15C 109.5
H15A C15 H15C 109.5
H15B C15 H15C 109.5
O2 C5 N2 119.8(7)
O2 C5 C4 122.7(7)
N2 C5 C4 117.4(6)
C20 C19 C18 123.7(7)
C20 C19 H19A 118.1
C18 C19 H19A 118.1
C26 C29 H29A 109.5
C26 C29 H29B 109.5
H29A C29 H29B 109.5
C26 C29 H29C 109.5
H29A C29 H29C 109.5
H29B C29 H29C 109.5
C18 C23 H23A 109.5
C18 C23 H23B 109.5
H23A C23 H23B 109.5
C18 C23 H23C 109.5
H23A C23 H23C 109.5
H23B C23 H23C 109.5
C22 C24 H24A 109.5
C22 C24 H24B 109.5
H24A C24 H24B 109.5
C22 C24 H24C 109.5
H24A C24 H24C 109.5
H24B C24 H24C 109.5
C37 C36 C41 118.6(8)
C37 C36 C42 121.0(8)
C41 C36 C42 120.4(9)
C4 C6 H6A 109.5
C4 C6 H6B 109.5
H6A C6 H6B 109.5
C4 C6 H6C 109.5
H6A C6 H6C 109.5
H6B C6 H6C 109.5
C20 C25 H25A 109.5
C20 C25 H25B 109.5
H25A C25 H25B 109.5
C20 C25 H25C 109.5
H25A C25 H25C 109.5
H25B C25 H25C 109.5
C38 C37 C36 120.5(8)
C38 C37 H37A 119.8
C36 C37 H37A 119.8
C9 C14 H14A 109.5
C9 C14 H14B 109.5
H14A C14 H14B 109.5
C9 C14 H14C 109.5
H14A C14 H14C 109.5
H14B C14 H14C 109.5
C36 C41 C40 120.4(8)
C36 C41 H41A 119.8
C40 C41 H41A 119.8
C11 C16 H16A 109.5
C11 C16 H16B 109.5
H16A C16 H16B 109.5
C11 C16 H16C 109.5
H16A C16 H16C 109.5
H16B C16 H16C 109.5
C39 C38 C37 121.5(9)
C39 C38 H38A 119.3
C37 C38 H38A 119.3
C39 C40 C41 119.8(9)
C39 C40 H40A 120.1
C41 C40 H40A 120.1
C4 C7 H7A 109.5
C4 C7 H7B 109.5
H7A C7 H7B 109.5
C4 C7 H7C 109.5
H7A C7 H7C 109.5
H7B C7 H7C 109.5
C38 C39 C40 119.2(9)
C38 C39 H39A 120.4
C40 C39 H39A 120.4
C36 C42 H42A 109.5
C36 C42 H42B 109.5
H42A C42 H42B 109.5
C36 C42 H42C 109.5
H42A C42 H42C 109.5
H42B C42 H42C 109.5

loop_
_geom_bond_atom_site_label_1
_geom_bond_atom_site_label_2
_geom_bond_distance
Cl1 C32 1.710(7)
Cl4 C35 1.707(7)
P1 O4 1.705(5)
P1 O3 1.707(5)
P1 C1 1.824(7)
Cl3 C34 1.734(7)
Cl2 C33 1.735(7)
O4 C31 1.372(8)
O3 C30 1.350(8)
O1 C3 1.202(8)
O2 C5 1.207(8)
N1 C2 1.410(9)
N1 C3 1.422(9)
N1 C8 1.445(8)
N2 C5 1.401(9)
N2 C2 1.430(8)
N2 C17 1.452(9)
C31 C32 1.348(10)
C31 C30 1.377(10)
C33 C34 1.355(10)
C33 C32 1.421(10)
C35 C34 1.390(10)
C35 C30 1.395(10)
C21 C22 1.378(10)
C21 C20 1.392(11)
C21 H21A 0.9500
C22 C17 1.385(10)
C22 C24 1.509(11)
C2 C1 1.385(10)
C26 C27 1.516(10)
C26 C28 1.525(9)
C26 C29 1.535(10)
C26 C1 1.576(9)
C13 C8 1.382(10)
C13 C12 1.390(9)
C13 C15 1.508(10)
C28 H28A 0.9800
C28 H28B 0.9800
C28 H28C 0.9800
C12 C11 1.388(10)
C12 H12A 0.9500
C18 C19 1.388(10)
C18 C17 1.416(10)
C18 C23 1.480(10)
C3 C4 1.491(10)
C20 C19 1.379(10)
C20 C25 1.493(11)
C27 H27A 0.9800
C27 H27B 0.9800
C27 H27C 0.9800
C10 C11 1.368(10)
C10 C9 1.378(9)
C10 H10A 0.9500
C11 C16 1.486(10)
C9 C8 1.419(10)
C9 C14 1.500(11)
C4 C5 1.500(11)
C4 C7 1.541(10)
C4 C6 1.550(11)
C15 H15A 0.9800
C15 H15B 0.9800
C15 H15C 0.9800
C19 H19A 0.9500
C29 H29A 0.9800
C29 H29B 0.9800
C29 H29C 0.9800
C23 H23A 0.9800
C23 H23B 0.9800
C23 H23C 0.9800
C24 H24A 0.9800
C24 H24B 0.9800
C24 H24C 0.9800
C36 C37 1.373(11)
C36 C41 1.376(12)
C36 C42 1.511(12)
C6 H6A 0.9800
C6 H6B 0.9800
C6 H6C 0.9800
C25 H25A 0.9800
C25 H25B 0.9800
C25 H25C 0.9800
C37 C38 1.371(11)
C37 H37A 0.9500
C14 H14A 0.9800
C14 H14B 0.9800
C14 H14C 0.9800
C41 C40 1.399(12)
C41 H41A 0.9500
C16 H16A 0.9800
C16 H16B 0.9800
C16 H16C 0.9800
C38 C39 1.358(12)
C38 H38A 0.9500
C40 C39 1.368(13)
C40 H40A 0.9500
C7 H7A 0.9800
C7 H7B 0.9800
C7 H7C 0.9800
C39 H39A 0.9500
C42 H42A 0.9800
C42 H42B 0.9800
C42 H42C 0.9800
